data_2230921
loop_
_publ_author_name
'Asiri, Abdullah M.'
'Faidallah, Hassan M.'
'Ng, Seik Weng'

_publ_section_title
;
 4-(2,7-Dimethyl-4-oxo-1,3-thiazolo[4,5-<i>d</i>]pyridazin-5-yl)benzenesulfonamide
;
_journal_coeditor_code XU5226
_journal_issue 7
_journal_name_full 'Acta Crystallographica Section E'
_journal_page_first o1665
_journal_paper_doi 10.1107/S1600536811021271
_journal_volume 67
_journal_year 2011
_chemical_formula_iupac 'C13 H12 N4 O3 S2'
_chemical_formula_moiety 'C13 H12 N4 O3 S2'
_chemical_formula_sum 'C13 H12 N4 O3 S2'
_chemical_formula_weight 336.39
_chemical_name_common
;
3,5-Dimethyl-1-(4-sulfamidophenyl)-7-oxothiazol[4,5-d]pyradazine
;
_chemical_name_systematic
;
4-(2,7-dimethyl-4-oxo-1,3-thiazolo[4,5-<i>d</i>]pyridazin-
5-yl)benzenesulfonamide
;
_space_group_IT_number 14
_symmetry_cell_setting monoclinic
_symmetry_space_group_name_Hall '-P 2ybc'
_symmetry_space_group_name_H-M 'P 1 21/c 1'
_atom_sites_solution_hydrogens geom
_atom_sites_solution_primary direct
_atom_sites_solution_secondary difmap
_audit_creation_method SHELXL-97
_cell_angle_alpha 90.00
_cell_angle_beta 102.2420(10)
_cell_angle_gamma 90.00
_cell_formula_units_Z 4
_cell_length_a 12.6048(10)
_cell_length_b 13.2273(10)
_cell_length_c 8.9703(7)
_cell_measurement_reflns_used 3931
_cell_measurement_temperature 100(2)
_cell_measurement_theta_max 28.23
_cell_measurement_theta_min 2.26
_cell_volume 1461.6(2)
_computing_cell_refinement 'SAINT (Bruker, 2009)'
_computing_data_collection 'APEX2 (Bruker, 2009)'
_computing_data_reduction 'SAINT (Bruker, 2009)'
_computing_molecular_graphics 'X-SEED (Barbour, 2001)'
_computing_publication_material 'publCIF (Westrip, 2010)'
_computing_structure_refinement 'SHELXL97 (Sheldrick, 2008)'
_computing_structure_solution 'SHELXS97 (Sheldrick, 2008)'
_diffrn_ambient_temperature 100(2)
_diffrn_measured_fraction_theta_full 0.994
_diffrn_measured_fraction_theta_max 0.994
_diffrn_measurement_device_type 'Bruker SMART APEX'
_diffrn_measurement_method \w
_diffrn_radiation_monochromator graphite
_diffrn_radiation_source 'fine-focus sealed tube'
_diffrn_radiation_type MoK\a
_diffrn_radiation_wavelength 0.71073
_diffrn_reflns_av_R_equivalents 0.0278
_diffrn_reflns_av_sigmaI/netI 0.0330
_diffrn_reflns_limit_h_max 16
_diffrn_reflns_limit_h_min -11
_diffrn_reflns_limit_k_max 17
_diffrn_reflns_limit_k_min -17
_diffrn_reflns_limit_l_max 11
_diffrn_reflns_limit_l_min -11
_diffrn_reflns_number 9962
_diffrn_reflns_theta_full 27.49
_diffrn_reflns_theta_max 27.49
_diffrn_reflns_theta_min 2.26
_diffrn_standards_decay_% 0
_diffrn_standards_interval_count 0
_diffrn_standards_interval_time 0
_diffrn_standards_number 0
_exptl_absorpt_coefficient_mu 0.382
_exptl_absorpt_correction_T_max 0.9449
_exptl_absorpt_correction_T_min 0.9275
_exptl_absorpt_correction_type multi-scan
_exptl_absorpt_process_details '(SADABS; Sheldrick, 1996)'
_exptl_crystal_colour 'Light brown'
_exptl_crystal_density_diffrn 1.529
_exptl_crystal_density_method 'not measured'
_exptl_crystal_description Block
_exptl_crystal_F_000 696
_exptl_crystal_size_max 0.20
_exptl_crystal_size_mid 0.15
_exptl_crystal_size_min 0.15
_refine_diff_density_max 0.388
_refine_diff_density_min -0.533
_refine_ls_extinction_method none
_refine_ls_goodness_of_fit_ref 1.060
_refine_ls_hydrogen_treatment mixed
_refine_ls_matrix_type full
_refine_ls_number_parameters 209
_refine_ls_number_reflns 3333
_refine_ls_number_restraints 2
_refine_ls_restrained_S_all 1.060
_refine_ls_R_factor_all 0.0406
_refine_ls_R_factor_gt 0.0344
_refine_ls_shift/su_max 0.001
_refine_ls_shift/su_mean 0.001
_refine_ls_structure_factor_coef Fsqd
_refine_ls_weighting_details 'calc w=1/[\s^2^(Fo^2^)+(0.0449P)^2^+0.9855P] where P=(Fo^2^+2Fc^2^)/3'
_refine_ls_weighting_scheme calc
_refine_ls_wR_factor_gt 0.0909
_refine_ls_wR_factor_ref 0.0965
_reflns_number_gt 2888
_reflns_number_total 3333
_reflns_threshold_expression I>2\s(I)
_cod_data_source_file xu5226.cif
_cod_data_source_block I
_cod_original_sg_symbol_H-M 'P 21/c'
_cod_database_code 2230921
_cod_database_fobs_code 2230921

loop_
_symmetry_equiv_pos_as_xyz
'x, y, z'
'-x, y+1/2, -z+1/2'
'-x, -y, -z'
'x, -y-1/2, z-1/2'

loop_
_atom_site_type_symbol
_atom_site_label
_atom_site_fract_x
_atom_site_fract_y
_atom_site_fract_z
_atom_site_U_iso_or_equiv
_atom_site_adp_type
_atom_site_calc_flag
_atom_site_refinement_flags
_atom_site_occupancy
_atom_site_symmetry_multiplicity
_atom_site_disorder_assembly
_atom_site_disorder_group
S S1 1.13140(3) 0.42793(3) 0.70269(5) 0.01393(12) Uani d . 1 1 . .
S S2 0.34576(3) 0.29976(4) 0.11537(5) 0.01750(12) Uani d . 1 1 . .
O O1 0.73961(10) 0.47213(10) 0.67068(14) 0.0220(3) Uani d . 1 1 . .
O O2 0.33900(11) 0.19520(11) 0.07281(17) 0.0305(3) Uani d . 1 1 . .
O O3 0.32382(11) 0.37373(12) -0.00328(15) 0.0302(3) Uani d . 1 1 . .
C C1 1.14993(15) 0.57418(14) 0.9320(2) 0.0203(4) Uani d . 1 1 . .
H H1A 1.1070 0.6150 0.9888 0.030 Uiso calc R 1 1 . .
H H1B 1.1924 0.6189 0.8799 0.030 Uiso calc R 1 1 . .
H H1C 1.1991 0.5302 1.0029 0.030 Uiso calc R 1 1 . .
C C2 1.07602(14) 0.51116(13) 0.81743(19) 0.0155(3) Uani d . 1 1 . .
N N1 0.97011(12) 0.51401(11) 0.79149(16) 0.0160(3) Uani d . 1 1 . .
N N2 0.86442(11) 0.31764(11) 0.42826(16) 0.0142(3) Uani d . 1 1 . .
N N3 0.78999(11) 0.37071(11) 0.48923(16) 0.0134(3) Uani d . 1 1 . .
N N4 0.26042(13) 0.31912(13) 0.22293(18) 0.0214(3) Uani d D 1 1 . .
H H1 0.257(2) 0.3836(8) 0.242(3) 0.038(7) Uiso d D 1 1 . .
H H2 0.277(2) 0.2825(17) 0.3059(19) 0.041(7) Uiso d D 1 1 . .
C C3 0.92801(14) 0.44919(13) 0.67384(18) 0.0142(3) Uani d . 1 1 . .
C C4 1.00186(13) 0.39722(13) 0.61098(18) 0.0127(3) Uani d . 1 1 . .
C C5 0.96720(13) 0.32902(12) 0.48733(18) 0.0137(3) Uani d . 1 1 . .
C C6 1.04567(15) 0.26894(15) 0.4208(2) 0.0208(4) Uani d . 1 1 . .
H H6A 1.0069 0.2343 0.3286 0.031 Uiso calc R 1 1 . .
H H6B 1.0811 0.2188 0.4953 0.031 Uiso calc R 1 1 . .
H H6C 1.1006 0.3141 0.3946 0.031 Uiso calc R 1 1 . .
C C7 0.81235(14) 0.43424(13) 0.61656(19) 0.0149(3) Uani d . 1 1 . .
C C8 0.68056(13) 0.35427(13) 0.40510(19) 0.0145(3) Uani d . 1 1 . .
C C9 0.65207(15) 0.25831(14) 0.3480(2) 0.0221(4) Uani d . 1 1 . .
H H9 0.7026 0.2042 0.3701 0.027 Uiso calc R 1 1 . .
C C10 0.54950(15) 0.24169(14) 0.2583(2) 0.0219(4) Uani d . 1 1 . .
H H10 0.5293 0.1762 0.2187 0.026 Uiso calc R 1 1 . .
C C11 0.47709(13) 0.32119(14) 0.22727(19) 0.0161(3) Uani d . 1 1 . .
C C12 0.50573(15) 0.41714(14) 0.2838(2) 0.0226(4) Uani d . 1 1 . .
H H12 0.4552 0.4711 0.2611 0.027 Uiso calc R 1 1 . .
C C13 0.60796(15) 0.43436(14) 0.3732(2) 0.0202(4) Uani d . 1 1 . .
H H13 0.6282 0.5000 0.4122 0.024 Uiso calc R 1 1 . .

loop_
_atom_site_aniso_label
_atom_site_aniso_U_11
_atom_site_aniso_U_22
_atom_site_aniso_U_33
_atom_site_aniso_U_12
_atom_site_aniso_U_13
_atom_site_aniso_U_23
S1 0.0092(2) 0.0149(2) 0.0165(2) -0.00054(15) 0.00014(15) -0.00010(15)
S2 0.0100(2) 0.0256(3) 0.0150(2) 0.00070(16) -0.00154(15) -0.00466(16)
O1 0.0139(6) 0.0306(8) 0.0217(6) 0.0011(5) 0.0038(5) -0.0071(5)
O2 0.0162(7) 0.0324(8) 0.0384(8) 0.0005(6) -0.0042(6) -0.0187(7)
O3 0.0172(7) 0.0496(10) 0.0211(7) 0.0025(6) -0.0020(5) 0.0096(6)
C1 0.0185(9) 0.0209(9) 0.0190(8) -0.0030(7) -0.0015(7) -0.0042(7)
C2 0.0165(8) 0.0140(8) 0.0150(8) -0.0001(7) 0.0015(6) 0.0000(6)
N1 0.0130(7) 0.0175(7) 0.0164(7) -0.0013(6) 0.0006(5) -0.0028(6)
N2 0.0118(7) 0.0138(7) 0.0163(7) 0.0014(5) 0.0018(5) -0.0004(5)
N3 0.0086(7) 0.0146(7) 0.0162(7) 0.0002(5) 0.0006(5) -0.0013(5)
N4 0.0143(7) 0.0297(9) 0.0197(8) -0.0001(7) 0.0027(6) -0.0038(7)
C3 0.0146(8) 0.0136(8) 0.0136(7) 0.0000(6) 0.0012(6) 0.0012(6)
C4 0.0102(8) 0.0137(8) 0.0132(7) -0.0007(6) 0.0002(6) 0.0028(6)
C5 0.0117(8) 0.0132(8) 0.0158(7) 0.0007(6) 0.0017(6) 0.0016(6)
C6 0.0137(8) 0.0237(9) 0.0234(9) 0.0030(7) 0.0007(7) -0.0072(7)
C7 0.0122(8) 0.0164(8) 0.0155(8) 0.0005(6) 0.0015(6) 0.0001(6)
C8 0.0090(8) 0.0173(8) 0.0158(8) -0.0006(6) -0.0008(6) 0.0009(6)
C9 0.0165(9) 0.0159(9) 0.0299(10) 0.0021(7) -0.0042(7) 0.0008(7)
C10 0.0167(9) 0.0161(9) 0.0293(10) -0.0017(7) -0.0032(7) -0.0036(7)
C11 0.0096(8) 0.0217(9) 0.0154(7) -0.0001(7) -0.0011(6) -0.0003(7)
C12 0.0161(9) 0.0197(9) 0.0289(10) 0.0060(7) -0.0020(8) -0.0030(7)
C13 0.0151(9) 0.0152(9) 0.0275(9) 0.0011(7) -0.0021(7) -0.0047(7)

loop_
_atom_type_symbol
_atom_type_description
_atom_type_scat_dispersion_real
_atom_type_scat_dispersion_imag
_atom_type_scat_source
C C 0.0033 0.0016 'International Tables Vol C Tables 4.2.6.8 and 6.1.1.4'
H H 0.0000 0.0000 'International Tables Vol C Tables 4.2.6.8 and 6.1.1.4'
N N 0.0061 0.0033 'International Tables Vol C Tables 4.2.6.8 and 6.1.1.4'
O O 0.0106 0.0060 'International Tables Vol C Tables 4.2.6.8 and 6.1.1.4'
S S 0.1246 0.1234 'International Tables Vol C Tables 4.2.6.8 and 6.1.1.4'

loop_
_geom_angle_atom_site_label_1
_geom_angle_atom_site_label_2
_geom_angle_atom_site_label_3
_geom_angle_site_symmetry_1
_geom_angle_site_symmetry_3
_geom_angle
_geom_angle_publ_flag
C4 S1 C2 . . 88.46(8) ?
O3 S2 O2 . . 118.12(9) ?
O3 S2 N4 . . 106.80(9) ?
O2 S2 N4 . . 107.68(9) ?
O3 S2 C11 . . 108.86(8) ?
O2 S2 C11 . . 107.57(8) ?
N4 S2 C11 . . 107.36(8) ?
C2 C1 H1A . . 109.5 ?
C2 C1 H1B . . 109.5 ?
H1A C1 H1B . . 109.5 ?
C2 C1 H1C . . 109.5 ?
H1A C1 H1C . . 109.5 ?
H1B C1 H1C . . 109.5 ?
N1 C2 C1 . . 125.00(16) ?
N1 C2 S1 . . 115.69(13) ?
C1 C2 S1 . . 119.30(13) ?
C2 N1 C3 . . 109.40(14) ?
C5 N2 N3 . . 118.94(14) ?
N2 N3 C7 . . 126.57(14) ?
N2 N3 C8 . . 111.88(13) ?
C7 N3 C8 . . 121.55(14) ?
S2 N4 H1 . . 109.6(17) ?
S2 N4 H2 . . 110.8(18) ?
H1 N4 H2 . . 113(2) ?
C4 C3 N1 . . 116.28(15) ?
C4 C3 C7 . . 120.28(15) ?
N1 C3 C7 . . 123.44(15) ?
C3 C4 C5 . . 120.99(15) ?
C3 C4 S1 . . 110.16(12) ?
C5 C4 S1 . . 128.86(13) ?
N2 C5 C4 . . 120.34(15) ?
N2 C5 C6 . . 117.64(15) ?
C4 C5 C6 . . 122.01(15) ?
C5 C6 H6A . . 109.5 ?
C5 C6 H6B . . 109.5 ?
H6A C6 H6B . . 109.5 ?
C5 C6 H6C . . 109.5 ?
H6A C6 H6C . . 109.5 ?
H6B C6 H6C . . 109.5 ?
O1 C7 N3 . . 121.93(15) ?
O1 C7 C3 . . 125.48(16) ?
N3 C7 C3 . . 112.59(14) ?
C9 C8 C13 . . 120.93(16) ?
C9 C8 N3 . . 118.39(15) ?
C13 C8 N3 . . 120.53(15) ?
C8 C9 C10 . . 119.70(17) ?
C8 C9 H9 . . 120.2 ?
C10 C9 H9 . . 120.2 ?
C11 C10 C9 . . 119.39(17) ?
C11 C10 H10 . . 120.3 ?
C9 C10 H10 . . 120.3 ?
C10 C11 C12 . . 120.90(16) ?
C10 C11 S2 . . 119.45(14) ?
C12 C11 S2 . . 119.64(14) ?
C13 C12 C11 . . 120.05(17) ?
C13 C12 H12 . . 120.0 ?
C11 C12 H12 . . 120.0 ?
C12 C13 C8 . . 119.02(17) ?
C12 C13 H13 . . 120.5 ?
C8 C13 H13 . . 120.5 ?

loop_
_geom_bond_atom_site_label_1
_geom_bond_atom_site_label_2
_geom_bond_site_symmetry_2
_geom_bond_distance
_geom_bond_publ_flag
S1 C4 . 1.7142(17) ?
S1 C2 . 1.7502(17) ?
S2 O3 . 1.4288(15) ?
S2 O2 . 1.4326(15) ?
S2 N4 . 1.6105(16) ?
S2 C11 . 1.7674(17) ?
O1 C7 . 1.231(2) ?
C1 C2 . 1.488(2) ?
C1 H1A . 0.9800 ?
C1 H1B . 0.9800 ?
C1 H1C . 0.9800 ?
C2 N1 . 1.306(2) ?
N1 C3 . 1.376(2) ?
N2 C5 . 1.300(2) ?
N2 N3 . 1.3746(19) ?
N3 C7 . 1.398(2) ?
N3 C8 . 1.441(2) ?
N4 H1 . 0.872(10) ?
N4 H2 . 0.875(10) ?
C3 C4 . 1.371(2) ?
C3 C7 . 1.453(2) ?
C4 C5 . 1.425(2) ?
C5 C6 . 1.489(2) ?
C6 H6A . 0.9800 ?
C6 H6B . 0.9800 ?
C6 H6C . 0.9800 ?
C8 C9 . 1.387(3) ?
C8 C13 . 1.390(2) ?
C9 C10 . 1.388(3) ?
C9 H9 . 0.9500 ?
C10 C11 . 1.382(3) ?
C10 H10 . 0.9500 ?
C11 C12 . 1.386(3) ?
C12 C13 . 1.385(3) ?
C12 H12 . 0.9500 ?
C13 H13 . 0.9500 ?

loop_
_geom_hbond_atom_site_label_D
_geom_hbond_atom_site_label_H
_geom_hbond_atom_site_label_A
_geom_hbond_site_symmetry_A
_geom_hbond_distance_DH
_geom_hbond_distance_HA
_geom_hbond_distance_DA
_geom_hbond_angle_DHA
_geom_hbond_publ_flag
N4 H1 O1 3_666 0.870(10) 2.060(10) 2.922(2) 169(2) yes
N4 H2 O2 4_566 0.880(10) 2.38(2) 3.090(2) 139(2) yes

loop_
_geom_torsion_atom_site_label_1
_geom_torsion_atom_site_label_2
_geom_torsion_atom_site_label_3
_geom_torsion_atom_site_label_4
_geom_torsion_site_symmetry_1
_geom_torsion_site_symmetry_2
_geom_torsion_site_symmetry_3
_geom_torsion_site_symmetry_4
_geom_torsion
_geom_torsion_publ_flag
C4 S1 C2 N1 . . . . 1.29(14) ?
C4 S1 C2 C1 . . . . -177.20(15) ?
C1 C2 N1 C3 . . . . 177.37(16) ?
S1 C2 N1 C3 . . . . -1.03(19) ?
C5 N2 N3 C7 . . . . -3.4(2) ?
C5 N2 N3 C8 . . . . 176.49(15) ?
C2 N1 C3 C4 . . . . 0.1(2) ?
C2 N1 C3 C7 . . . . 179.88(16) ?
N1 C3 C4 C5 . . . . -179.24(15) ?
C7 C3 C4 C5 . . . . 1.0(2) ?
N1 C3 C4 S1 . . . . 0.84(19) ?
C7 C3 C4 S1 . . . . -178.93(13) ?
C2 S1 C4 C3 . . . . -1.12(13) ?
C2 S1 C4 C5 . . . . 178.97(16) ?
N3 N2 C5 C4 . . . . -1.4(2) ?
N3 N2 C5 C6 . . . . 178.80(15) ?
C3 C4 C5 N2 . . . . 2.5(2) ?
S1 C4 C5 N2 . . . . -177.63(13) ?
C3 C4 C5 C6 . . . . -177.76(16) ?
S1 C4 C5 C6 . . . . 2.1(3) ?
N2 N3 C7 O1 . . . . -173.80(15) ?
C8 N3 C7 O1 . . . . 6.4(3) ?
N2 N3 C7 C3 . . . . 6.3(2) ?
C8 N3 C7 C3 . . . . -173.48(14) ?
C4 C3 C7 O1 . . . . 175.26(17) ?
N1 C3 C7 O1 . . . . -4.5(3) ?
C4 C3 C7 N3 . . . . -4.9(2) ?
N1 C3 C7 N3 . . . . 175.35(15) ?
N2 N3 C8 C9 . . . . 37.7(2) ?
C7 N3 C8 C9 . . . . -142.50(17) ?
N2 N3 C8 C13 . . . . -137.94(16) ?
C7 N3 C8 C13 . . . . 41.9(2) ?
C13 C8 C9 C10 . . . . -0.3(3) ?
N3 C8 C9 C10 . . . . -175.91(17) ?
C8 C9 C10 C11 . . . . 0.0(3) ?
C9 C10 C11 C12 . . . . 0.3(3) ?
C9 C10 C11 S2 . . . . -179.11(15) ?
O3 S2 C11 C10 . . . . -129.82(16) ?
O2 S2 C11 C10 . . . . -0.72(18) ?
N4 S2 C11 C10 . . . . 114.92(16) ?
O3 S2 C11 C12 . . . . 50.76(17) ?
O2 S2 C11 C12 . . . . 179.85(15) ?
N4 S2 C11 C12 . . . . -64.51(17) ?
C10 C11 C12 C13 . . . . -0.3(3) ?
S2 C11 C12 C13 . . . . 179.15(15) ?
C11 C12 C13 C8 . . . . -0.1(3) ?
C9 C8 C13 C12 . . . . 0.4(3) ?
N3 C8 C13 C12 . . . . 175.85(16) ?

loop_
_cod_related_entry_id
_cod_related_entry_database
_cod_related_entry_code
1 ChemSpider 30656807
